data_7029758
loop_
_publ_author_name
'Lv, Yaokang'
'Cheng, Jun'
'Matthews, Peter D.'
'Holgado, Juan Pedro'
'Willkomm, Janina'
'Leskes, Michal'
'Steiner, Alexander'
'Fenske, Dieter'
'King, Timothy C.'
'Wood, Paul T.'
'Gan, Lihua'
'Lambert, Richard M.'
'Wright, Dominic S.'

_publ_section_title
;
 A study of the optical properties of metal-doped polyoxotitanium cages
 and the relationship to metal-doped titania.
;
_journal_issue 23
_journal_name_full 'Dalton transactions (Cambridge, England : 2003)'
_journal_page_first 8679
_journal_page_last 8689
_journal_paper_doi 10.1039/c4dt00555d
_journal_volume 43
_journal_year 2014
_chemical_formula_sum 'C56 H140 Ga O44 Ti14'
_chemical_formula_weight 2258.00
_chemical_name_systematic
; 
 ? 
;
_space_group_IT_number 121
_symmetry_cell_setting tetragonal
_symmetry_space_group_name_Hall 'I -4 2'
_symmetry_space_group_name_H-M 'I -4 2 m'
_atom_sites_solution_hydrogens geom
_atom_sites_solution_primary direct
_atom_sites_solution_secondary difmap
_audit_creation_method SHELXL-97
_cell_angle_alpha 90.00
_cell_angle_beta 90.00
_cell_angle_gamma 90.00
_cell_formula_units_Z 2
_cell_length_a 14.398(2)
_cell_length_b 14.398(2)
_cell_length_c 23.859(8)
_cell_measurement_reflns_used 8945
_cell_measurement_temperature 180(2)
_cell_measurement_theta_max 23.24
_cell_measurement_theta_min 2.74
_cell_volume 4946.0(19)
_computing_structure_refinement 'SHELXL-97 (Sheldrick, 2008)'
_computing_structure_solution 'SHELXS-97 (Sheldrick, 2008)'
_diffrn_ambient_temperature 180(2)
_diffrn_measured_fraction_theta_full 0.997
_diffrn_measured_fraction_theta_max 0.997
_diffrn_measurement_device_type 'Nonius Kappa CCD'
_diffrn_measurement_method 'Thin slice \w and \f scans'
_diffrn_radiation_monochromator graphite
_diffrn_radiation_source 'fine-focus sealed tube'
_diffrn_radiation_type MoK\a
_diffrn_radiation_wavelength 0.71073
_diffrn_reflns_av_R_equivalents 0.1250
_diffrn_reflns_av_sigmaI/netI 0.0391
_diffrn_reflns_limit_h_max 17
_diffrn_reflns_limit_h_min -17
_diffrn_reflns_limit_k_max 17
_diffrn_reflns_limit_k_min -17
_diffrn_reflns_limit_l_max 28
_diffrn_reflns_limit_l_min -28
_diffrn_reflns_number 39109
_diffrn_reflns_theta_full 25.02
_diffrn_reflns_theta_max 25.02
_diffrn_reflns_theta_min 2.63
_exptl_absorpt_coefficient_mu 1.407
_exptl_absorpt_correction_T_max 0.81
_exptl_absorpt_correction_T_min 0.74
_exptl_absorpt_correction_type multi-scan
_exptl_absorpt_process_details
;
multi-scan from symmetry-related measurements 
 Sortav (Blessing 1995)
;
_exptl_crystal_colour colourless
_exptl_crystal_density_diffrn 1.516
_exptl_crystal_density_method 'not measured'
_exptl_crystal_description block
_exptl_crystal_F_000 2334
_exptl_crystal_size_max 0.13
_exptl_crystal_size_mid 0.12
_exptl_crystal_size_min 0.10
_refine_diff_density_max 0.746
_refine_diff_density_min -0.781
_refine_diff_density_rms 0.104
_refine_ls_abs_structure_details 'Flack H D (1983), Acta Cryst. A39, 876-881'
_refine_ls_abs_structure_Flack 0.14(5)
_refine_ls_extinction_method none
_refine_ls_goodness_of_fit_ref 1.047
_refine_ls_hydrogen_treatment constr
_refine_ls_matrix_type full
_refine_ls_number_parameters 141
_refine_ls_number_reflns 2326
_refine_ls_number_restraints 84
_refine_ls_restrained_S_all 1.037
_refine_ls_R_factor_all 0.0845
_refine_ls_R_factor_gt 0.0762
_refine_ls_shift/su_max 0.000
_refine_ls_shift/su_mean 0.000
_refine_ls_structure_factor_coef Fsqd
_refine_ls_weighting_details 'calc w=1/[\s^2^(Fo^2^)+(0.1249P)^2^+15.2966P] where P=(Fo^2^+2Fc^2^)/3'
_refine_ls_weighting_scheme calc
_refine_ls_wR_factor_gt 0.1983
_refine_ls_wR_factor_ref 0.2061
_reflns_number_gt 2015
_reflns_number_total 2326
_reflns_threshold_expression >2sigma(I)
_cod_data_source_file c4dt00555d2.cif
_cod_data_source_block 3
_cod_depositor_comments 'Adding full bibliography for 7029757--7029760.cif.'
_cod_original_sg_symbol_H-M I-42m
_cod_database_code 7029758

loop_
_symmetry_equiv_pos_as_xyz
'x, y, z'
'y, -x, -z'
'-x, -y, z'
'-y, x, -z'
'x, -y, -z'
'-y, -x, z'
'-x, y, -z'
'y, x, z'
'x+1/2, y+1/2, z+1/2'
'y+1/2, -x+1/2, -z+1/2'
'-x+1/2, -y+1/2, z+1/2'
'-y+1/2, x+1/2, -z+1/2'
'x+1/2, -y+1/2, -z+1/2'
'-y+1/2, -x+1/2, z+1/2'
'-x+1/2, y+1/2, -z+1/2'
'y+1/2, x+1/2, z+1/2'

loop_
_atom_site_label
_atom_site_type_symbol
_atom_site_fract_x
_atom_site_fract_y
_atom_site_fract_z
_atom_site_U_iso_or_equiv
_atom_site_adp_type
_atom_site_occupancy
_atom_site_symmetry_multiplicity
_atom_site_calc_flag
_atom_site_refinement_flags
_atom_site_disorder_assembly
_atom_site_disorder_group
Ga1 Ga 0.5000 0.5000 0.5000 0.0366(4) Uani 1 8 d S . .
Ti1 Ti 0.49725(9) 0.32549(7) 0.40386(4) 0.0472(4) Uani 1 1 d . A .
Ti2 Ti 0.32779(6) 0.32779(6) 0.49511(9) 0.0490(4) Uani 1 2 d S . .
Ti3 Ti 0.5000 0.5000 0.31894(9) 0.0590(6) Uani 1 4 d S . .
O1 O 0.4228(3) 0.4228(3) 0.4570(2) 0.0385(12) Uani 1 2 d S . .
O2 O 0.5778(3) 0.2905(3) 0.45543(19) 0.0557(11) Uani 1 1 d . . .
O3 O 0.5685(3) 0.4315(3) 0.3782(3) 0.0500(14) Uani 1 2 d S . .
O4 O 0.4023(3) 0.4023(3) 0.3421(3) 0.0586(16) Uani 1 2 d SD . .
C41 C 0.338(2) 0.350(2) 0.3080(6) 0.090(5) Uiso 0.50 1 d PD A -1
H41A H 0.2846 0.3884 0.2997 0.108 Uiso 0.50 1 calc PR A -1
H41B H 0.3166 0.2965 0.3291 0.108 Uiso 0.50 1 calc PR A -1
C42 C 0.379(2) 0.318(2) 0.2558(9) 0.144(10) Uiso 0.50 1 d PD A -1
H42A H 0.3387 0.2728 0.2389 0.215 Uiso 0.50 1 calc PR A -1
H42B H 0.4383 0.2906 0.2632 0.215 Uiso 0.50 1 calc PR A -1
H42C H 0.3862 0.3698 0.2308 0.215 Uiso 0.50 1 calc PR A -1
O5 O 0.3885(3) 0.2528(3) 0.4311(2) 0.0588(11) Uani 1 1 d D . .
C51 C 0.3945(14) 0.1533(10) 0.4382(8) 0.084(4) Uiso 0.464(13) 1 d PD A 1
H51A H 0.4591 0.1348 0.4352 0.100 Uiso 0.464(13) 1 calc PR A 1
H51B H 0.3735 0.1375 0.4757 0.100 Uiso 0.464(13) 1 calc PR A 1
C52 C 0.3414(19) 0.1016(16) 0.3985(10) 0.131(6) Uiso 0.464(13) 1 d PD A 1
H52A H 0.3473 0.0365 0.4064 0.196 Uiso 0.464(13) 1 calc PR A 1
H52B H 0.3640 0.1141 0.3614 0.196 Uiso 0.464(13) 1 calc PR A 1
H52C H 0.2773 0.1194 0.4011 0.196 Uiso 0.464(13) 1 calc PR A 1
C5' C 0.3552(12) 0.1639(9) 0.4132(7) 0.084(4) Uiso 0.536(13) 1 d PD A 2
H5'1 H 0.3733 0.1525 0.3746 0.100 Uiso 0.536(13) 1 calc PR A 2
H5'2 H 0.2880 0.1618 0.4155 0.100 Uiso 0.536(13) 1 calc PR A 2
C5" C 0.3957(18) 0.0943(14) 0.4496(9) 0.131(6) Uiso 0.536(13) 1 d PD A 2
H5"1 H 0.3749 0.0338 0.4382 0.196 Uiso 0.536(13) 1 calc PR A 2
H5"2 H 0.3767 0.1057 0.4875 0.196 Uiso 0.536(13) 1 calc PR A 2
H5"3 H 0.4621 0.0972 0.4471 0.196 Uiso 0.536(13) 1 calc PR A 2
O6 O 0.5271(4) 0.2420(3) 0.3492(2) 0.0727(16) Uani 1 1 d D . .
C61 C 0.6088(9) 0.1838(10) 0.3425(6) 0.144(5) Uiso 1 1 d D A .
H61A H 0.6584 0.2197 0.3255 0.173 Uiso 1 1 calc R . .
H61B H 0.6298 0.1629 0.3790 0.173 Uiso 1 1 calc R . .
C62 C 0.5880(12) 0.1046(11) 0.3078(7) 0.191(8) Uiso 1 1 d D . .
H62A H 0.6424 0.0664 0.3043 0.286 Uiso 1 1 calc R A .
H62B H 0.5689 0.1254 0.2714 0.286 Uiso 1 1 calc R . .
H62C H 0.5388 0.0692 0.3246 0.286 Uiso 1 1 calc R . .
O7 O 0.4352(6) 0.5648(6) 0.2645(4) 0.111(3) Uani 1 2 d SD . .
C71 C 0.387(3) 0.550(3) 0.2127(13) 0.124(13) Uiso 0.248(17) 1 d PD A -1
H71A H 0.3250 0.5266 0.2204 0.149 Uiso 0.248(17) 1 calc PR A -1
H71B H 0.4196 0.5028 0.1909 0.149 Uiso 0.248(17) 1 calc PR A -1
C72 C 0.381(6) 0.634(4) 0.1807(17) 0.165(16) Uiso 0.248(17) 1 d PD A -1
H72A H 0.3484 0.6224 0.1463 0.247 Uiso 0.248(17) 1 calc PR A -1
H72B H 0.4423 0.6563 0.1725 0.247 Uiso 0.248(17) 1 calc PR A -1
H72C H 0.3480 0.6802 0.2020 0.247 Uiso 0.248(17) 1 calc PR A -1
C7' C 0.399(3) 0.644(2) 0.2356(15) 0.124(13) Uiso 0.252(17) 1 d PD A -2
H7'1 H 0.4126 0.6994 0.2569 0.149 Uiso 0.252(17) 1 calc PR A -2
H7'2 H 0.3321 0.6380 0.2325 0.149 Uiso 0.252(17) 1 calc PR A -2
C7" C 0.439(4) 0.652(4) 0.1802(17) 0.165(16) Uiso 0.252(17) 1 d PD A -2
H7"1 H 0.3917 0.6709 0.1542 0.247 Uiso 0.252(17) 1 calc PR A -2
H7"2 H 0.4636 0.5928 0.1688 0.247 Uiso 0.252(17) 1 calc PR A -2
H7"3 H 0.4878 0.6971 0.1807 0.247 Uiso 0.252(17) 1 calc PR A -2
O8 O 0.2418(3) 0.2418(3) 0.5105(4) 0.078(2) Uani 1 2 d SD . .
C81 C 0.210(2) 0.1728(19) 0.5492(11) 0.089(8) Uiso 0.260(14) 1 d PD A -1
H81A H 0.1857 0.2032 0.5823 0.106 Uiso 0.260(14) 1 calc PR A -1
H81B H 0.2626 0.1349 0.5607 0.106 Uiso 0.260(14) 1 calc PR A -1
C82 C 0.139(6) 0.114(5) 0.525(2) 0.19(2) Uiso 0.260(14) 1 d PD A -1
H82A H 0.1207 0.0679 0.5525 0.284 Uiso 0.260(14) 1 calc PR A -1
H82B H 0.1633 0.0829 0.4927 0.284 Uiso 0.260(14) 1 calc PR A -1
H82C H 0.0864 0.1505 0.5150 0.284 Uiso 0.260(14) 1 calc PR A -1
C8' C 0.1525(16) 0.204(3) 0.5230(17) 0.089(8) Uiso 0.240(14) 1 d PD A -2
H8'1 H 0.1304 0.1692 0.4908 0.106 Uiso 0.240(14) 1 calc PR A -2
H8'2 H 0.1093 0.2542 0.5298 0.106 Uiso 0.240(14) 1 calc PR A -2
C8" C 0.154(6) 0.143(7) 0.571(2) 0.19(2) Uiso 0.240(14) 1 d PD A -2
H8"1 H 0.0936 0.1146 0.5754 0.284 Uiso 0.240(14) 1 calc PR A -2
H8"2 H 0.1677 0.1786 0.6042 0.284 Uiso 0.240(14) 1 calc PR A -2
H8"3 H 0.1998 0.0959 0.5661 0.284 Uiso 0.240(14) 1 calc PR A -2

loop_
_atom_site_aniso_label
_atom_site_aniso_U_11
_atom_site_aniso_U_22
_atom_site_aniso_U_33
_atom_site_aniso_U_23
_atom_site_aniso_U_13
_atom_site_aniso_U_12
Ga1 0.0322(5) 0.0322(5) 0.0456(8) 0.000 0.000 0.000
Ti1 0.0482(6) 0.0387(5) 0.0547(6) -0.0094(4) -0.0024(6) 0.0006(7)
Ti2 0.0410(5) 0.0410(5) 0.0652(10) -0.0037(6) -0.0037(6) -0.0086(5)
Ti3 0.0631(8) 0.0631(8) 0.0508(12) 0.000 0.000 -0.0004(16)
O1 0.0371(18) 0.0371(18) 0.041(3) -0.0023(15) -0.0023(15) 0.002(2)
O2 0.057(3) 0.041(2) 0.069(3) -0.008(2) -0.002(2) 0.0039(18)
O3 0.0486(19) 0.0486(19) 0.053(3) 0.0019(19) -0.0019(19) 0.010(3)
O4 0.056(2) 0.056(2) 0.064(4) -0.013(2) -0.013(2) -0.008(3)
O5 0.060(3) 0.041(2) 0.076(3) -0.016(2) -0.003(2) -0.0106(19)
O6 0.088(4) 0.058(3) 0.072(3) -0.030(2) -0.005(3) 0.010(2)
O7 0.135(5) 0.135(5) 0.064(6) 0.022(4) -0.022(4) 0.004(7)
O8 0.064(3) 0.064(3) 0.107(6) 0.001(3) 0.001(3) -0.029(3)

loop_
_atom_type_symbol
_atom_type_description
_atom_type_scat_dispersion_real
_atom_type_scat_dispersion_imag
_atom_type_scat_source
C C 0.0033 0.0016 'International Tables Vol C Tables 4.2.6.8 and 6.1.1.4'
H H 0.0000 0.0000 'International Tables Vol C Tables 4.2.6.8 and 6.1.1.4'
Ga Ga 0.2307 1.6083 'International Tables Vol C Tables 4.2.6.8 and 6.1.1.4'
O O 0.0106 0.0060 'International Tables Vol C Tables 4.2.6.8 and 6.1.1.4'
Ti Ti 0.2776 0.4457 'International Tables Vol C Tables 4.2.6.8 and 6.1.1.4'

loop_
_geom_angle_atom_site_label_1
_geom_angle_atom_site_label_2
_geom_angle_atom_site_label_3
_geom_angle
_geom_angle_site_symmetry_1
_geom_angle_site_symmetry_3
O1 Ga1 O1 107.38(15) 3_665 4_656
O1 Ga1 O1 107.38(15) 3_665 2_566
O1 Ga1 O1 113.7(3) 4_656 2_566
O1 Ga1 O1 113.7(3) 3_665 .
O1 Ga1 O1 107.38(15) 4_656 .
O1 Ga1 O1 107.38(15) 2_566 .
O2 Ti1 O6 99.0(2) . .
O2 Ti1 O3 95.5(2) . .
O6 Ti1 O3 99.7(3) . .
O2 Ti1 O5 98.0(2) . .
O6 Ti1 O5 94.2(2) . .
O3 Ti1 O5 158.9(2) . .
O2 Ti1 O1 95.82(18) . .
O6 Ti1 O1 163.4(2) . .
O3 Ti1 O1 86.4(2) . .
O5 Ti1 O1 76.12(19) . .
O2 Ti1 O4 167.8(2) . .
O6 Ti1 O4 89.9(2) . .
O3 Ti1 O4 74.5(2) . .
O5 Ti1 O4 89.7(2) . .
O1 Ti1 O4 76.69(17) . .
O2 Ti1 Ti3 130.67(16) . .
O6 Ti1 Ti3 93.50(19) . .
O3 Ti1 Ti3 35.16(16) . .
O5 Ti1 Ti3 128.56(15) . .
O1 Ti1 Ti3 82.55(13) . .
O4 Ti1 Ti3 39.57(17) . .
O2 Ti1 Ti2 91.67(15) . .
O6 Ti1 Ti2 131.18(19) . .
O3 Ti1 Ti2 126.68(18) . .
O5 Ti1 Ti2 37.01(13) . .
O1 Ti1 Ti2 40.25(14) . .
O4 Ti1 Ti2 88.72(17) . .
Ti3 Ti1 Ti2 114.78(4) . .
O8 Ti2 O2 100.0(2) . 7_656
O8 Ti2 O2 100.0(2) . 2_566
O2 Ti2 O2 91.1(3) 7_656 2_566
O8 Ti2 O5 94.8(3) . .
O2 Ti2 O5 90.5(2) 7_656 .
O2 Ti2 O5 164.6(2) 2_566 .
O8 Ti2 O5 94.8(3) . 8
O2 Ti2 O5 164.6(2) 7_656 8
O2 Ti2 O5 90.5(2) 2_566 8
O5 Ti2 O5 84.0(3) . 8
O8 Ti2 O1 166.7(3) . .
O2 Ti2 O1 89.25(16) 7_656 .
O2 Ti2 O1 89.25(16) 2_566 .
O5 Ti2 O1 75.46(17) . .
O5 Ti2 O1 75.46(17) 8 .
O8 Ti2 Ti1 130.3(2) . .
O2 Ti2 Ti1 82.85(14) 7_656 .
O2 Ti2 Ti1 129.70(14) 2_566 .
O5 Ti2 Ti1 35.54(13) . .
O5 Ti2 Ti1 84.38(15) 8 .
O1 Ti2 Ti1 41.05(8) . .
O8 Ti2 Ti1 130.3(2) . 8
O2 Ti2 Ti1 129.70(14) 7_656 8
O2 Ti2 Ti1 82.85(14) 2_566 8
O5 Ti2 Ti1 84.38(15) . 8
O5 Ti2 Ti1 35.53(13) 8 8
O1 Ti2 Ti1 41.05(8) . 8
Ti1 Ti2 Ti1 64.65(5) . 8
O7 Ti3 O7 90.9(7) . 3_665
O7 Ti3 O3 89.9(4) . 3_665
O7 Ti3 O3 179.2(4) 3_665 3_665
O7 Ti3 O3 179.2(4) . .
O7 Ti3 O3 89.9(4) 3_665 .
O3 Ti3 O3 89.2(4) 3_665 .
O7 Ti3 O4 100.83(14) . .
O7 Ti3 O4 100.83(14) 3_665 .
O3 Ti3 O4 79.01(15) 3_665 .
O3 Ti3 O4 79.00(15) . .
O7 Ti3 O4 100.83(14) . 3_665
O7 Ti3 O4 100.83(14) 3_665 3_665
O3 Ti3 O4 79.00(15) 3_665 3_665
O3 Ti3 O4 79.00(15) . 3_665
O4 Ti3 O4 148.9(4) . 3_665
O7 Ti3 Ti1 145.73(5) . 6_665
O7 Ti3 Ti1 93.1(3) 3_665 6_665
O3 Ti3 Ti1 86.20(16) 3_665 6_665
O3 Ti3 Ti1 34.18(3) . 6_665
O4 Ti3 Ti1 111.74(17) . 6_665
O4 Ti3 Ti1 45.02(13) 3_665 6_665
O7 Ti3 Ti1 93.1(3) . 3_665
O7 Ti3 Ti1 145.73(5) 3_665 3_665
O3 Ti3 Ti1 34.18(3) 3_665 3_665
O3 Ti3 Ti1 86.20(16) . 3_665
O4 Ti3 Ti1 111.74(17) . 3_665
O4 Ti3 Ti1 45.02(13) 3_665 3_665
Ti1 Ti3 Ti1 65.60(5) 6_665 3_665
O7 Ti3 Ti1 93.1(3) . 8
O7 Ti3 Ti1 145.73(5) 3_665 8
O3 Ti3 Ti1 34.18(3) 3_665 8
O3 Ti3 Ti1 86.20(16) . 8
O4 Ti3 Ti1 45.02(13) . 8
O4 Ti3 Ti1 111.74(17) 3_665 8
Ti1 Ti3 Ti1 102.24(7) 6_665 8
Ti1 Ti3 Ti1 67.98(5) 3_665 8
O7 Ti3 Ti1 145.73(5) . .
O7 Ti3 Ti1 93.1(3) 3_665 .
O3 Ti3 Ti1 86.20(16) 3_665 .
O3 Ti3 Ti1 34.18(3) . .
O4 Ti3 Ti1 45.02(13) . .
O4 Ti3 Ti1 111.74(17) 3_665 .
Ti1 Ti3 Ti1 67.98(5) 6_665 .
Ti1 Ti3 Ti1 102.24(7) 3_665 .
Ti1 Ti3 Ti1 65.60(5) 8 .
Ga1 O1 Ti2 121.7(3) . .
Ga1 O1 Ti1 114.12(17) . .
Ti2 O1 Ti1 98.70(17) . .
Ga1 O1 Ti1 114.12(17) . 8
Ti2 O1 Ti1 98.70(17) . 8
Ti1 O1 Ti1 107.2(2) . 8
Ti1 O2 Ti2 146.4(3) . 4_656
Ti1 O3 Ti1 137.2(3) 6_665 .
Ti1 O3 Ti3 110.66(16) 6_665 .
Ti1 O3 Ti3 110.66(16) . .
C41 O4 C41 9(3) 8 .
C41 O4 Ti3 129.8(8) 8 .
C41 O4 Ti3 129.8(8) . .
C41 O4 Ti1 119.5(15) 8 8
C41 O4 Ti1 111.4(14) . 8
Ti3 O4 Ti1 95.40(19) . 8
C41 O4 Ti1 111.4(14) 8 .
C41 O4 Ti1 119.5(15) . .
Ti3 O4 Ti1 95.40(19) . .
Ti1 O4 Ti1 99.4(3) 8 .
O4 C41 C42 113.1(18) . .
C5' O5 C51 33.8(9) . .
C5' O5 Ti1 129.4(8) . .
C51 O5 Ti1 120.8(9) . .
C5' O5 Ti2 123.2(8) . .
C51 O5 Ti2 117.2(9) . .
Ti1 O5 Ti2 107.45(19) . .
C52 C51 O5 114.0(16) . .
O5 C5' C5" 107.7(13) . .
C61 O6 Ti1 130.5(7) . .
C62 C61 O6 110.6(12) . .
C7' O7 C7' 35(4) . 6_665
C7' O7 C71 42(3) . 6_665
C7' O7 C71 62(3) 6_665 6_665
C7' O7 C71 62(3) . .
C7' O7 C71 42(3) 6_665 .
C71 O7 C71 53(4) 6_665 .
C7' O7 Ti3 158(2) . .
C7' O7 Ti3 158(2) 6_665 .
C71 O7 Ti3 140(2) 6_665 .
C71 O7 Ti3 140(2) . .
O7 C71 C72 111(2) . .
O7 C7' C7" 111(2) . .
C8' O8 C8' 43(3) 8 .
C8' O8 C81 28.2(19) 8 .
C8' O8 C81 46.6(19) . .
C8' O8 C81 46.6(19) 8 8
C8' O8 C81 28.2(19) . 8
C81 O8 C81 31(3) . 8
C8' O8 Ti2 158.6(16) 8 .
C8' O8 Ti2 158.6(16) . .
C81 O8 Ti2 146.4(13) . .
C81 O8 Ti2 146.4(13) 8 .
O8 C81 C82 112(2) . .
O8 C8' C8" 113(2) . .

loop_
_geom_bond_atom_site_label_1
_geom_bond_atom_site_label_2
_geom_bond_distance
_geom_bond_site_symmetry_2
Ga1 O1 1.877(5) 3_665
Ga1 O1 1.877(5) 4_656
Ga1 O1 1.877(5) 2_566
Ga1 O1 1.877(5) .
Ti1 O2 1.764(4) .
Ti1 O6 1.826(4) .
Ti1 O3 1.938(3) .
Ti1 O5 1.992(5) .
Ti1 O1 2.172(3) .
Ti1 O4 2.294(5) .
Ti1 Ti3 3.2280(17) .
Ti1 Ti2 3.270(2) .
Ti2 O8 1.788(6) .
Ti2 O2 1.878(4) 7_656
Ti2 O2 1.878(4) 2_566
Ti2 O5 2.064(5) .
Ti2 O5 2.064(5) 8
Ti2 O1 2.137(5) .
Ti2 Ti1 3.270(2) 8
Ti3 O7 1.850(10) .
Ti3 O7 1.850(10) 3_665
Ti3 O3 1.987(6) 3_665
Ti3 O3 1.987(6) .
Ti3 O4 2.066(7) .
Ti3 O4 2.066(7) 3_665
Ti3 Ti1 3.2280(17) 6_665
Ti3 Ti1 3.2280(17) 3_665
Ti3 Ti1 3.2280(17) 8
O1 Ti1 2.173(3) 8
O2 Ti2 1.878(4) 4_656
O3 Ti1 1.938(3) 6_665
O4 C41 1.444(13) 8
O4 C41 1.444(13) .
O4 Ti1 2.294(5) 8
C41 C42 1.449(18) .
O5 C5' 1.433(13) .
O5 C51 1.445(14) .
C51 C52 1.427(17) .
C5' C5" 1.449(16) .
O6 C61 1.452(13) .
C61 C62 1.440(15) .
O7 C7' 1.428(17) .
O7 C7' 1.428(17) 6_665
O7 C71 1.436(17) 6_665
O7 C71 1.436(17) .
C71 C72 1.44(2) .
C7' C7" 1.45(2) .
O8 C8' 1.429(17) 8
O8 C8' 1.429(17) .
O8 C81 1.430(16) .
O8 C81 1.430(16) 8
C81 C82 1.45(2) .
C8' C8" 1.44(2) .
